data_1541180
loop_
_publ_author_name
'Romming, C.'
'Petricek, V.'
'Kocharian, A.K.'
'Raade, G.'
'Bailey, S.W.'

_publ_section_title
;
 The crystal structure of kamphaugite-(Y)
;
_journal_name_full 'European Journal of Mineralogy (1,1989-)'
_journal_page_first 685
_journal_page_last 690
_journal_volume 5
_journal_year 1993
_chemical_formula_sum 'C2 H3 Ca0.93 Gd0.1 O8 Y0.97'
_chemical_name_systematic '(Ca0.93 Y0.07) (Y0.9 Gd0.1) (C O3)2 (O H) (H2 O)'
_space_group_IT_number 92
_symmetry_space_group_name_Hall 'P 4abw 2nw'
_symmetry_space_group_name_H-M 'P 41 21 2'
_cell_angle_alpha 90
_cell_angle_beta 90
_cell_angle_gamma 90
_cell_formula_units_Z 8
_cell_length_a 7.434
_cell_length_b 7.434
_cell_length_c 21.793
_cell_volume 1204.376
_citation_journal_id_ASTM EJMIER
_cod_data_source_file Romming_EJMIER_1993_1675.cif
_cod_data_source_block C2H3Ca0.93Gd0.1O8Y0.97
_cod_database_code 1541180

loop_
_symmetry_equiv_pos_as_xyz
x,y,z
-y+1/2,x+1/2,z+1/4
-x,-y,z+1/2
y+1/2,-x+1/2,z+3/4
x+1/2,-y+1/2,-z+3/4
y,x,-z
-x+1/2,y+1/2,-z+1/4
-y,-x,-z+1/2

loop_
_atom_site_label
_atom_site_type_symbol
_atom_site_fract_x
_atom_site_fract_y
_atom_site_fract_z
_atom_site_occupancy
_atom_site_U_iso_or_equiv
Gd1 Gd+3 0.99024 0.7681 0.56887 0.1 0.0
O5 O-2 0.8047 0.5036 0.5387 1 0.0
O4 O-2 0.5441 0.4521 0.5873 1 0.0
O3 O-2 0.691 0.7035 0.6021 1 0.0
Ca1 Ca+2 0.9975 0.2618 0.5633 0.93 0.0
O2 O-2 0.0146 0.303 0.2776 1 0.0
C1 C+4 0.6734 0.5487 0.5767 1 0.0
O7 O-2 0.2867 0.8093 0.6096 1 0.0
Y2 Y+2 0.9975 0.2618 0.5633 0.07 0.0
O8 O-2 0.2109 0.0255 0.5468 1 0.0
Y1 Y+3 0.99024 0.7681 0.56887 0.9 0.0
C2 C+4 0.3251 0.9596 0.5864 1 0.0
O6 O-2 0.4672 0.042 0.6029 1 0.0
O1 O-2 0.8126 0.0108 0.5357 1 0.0
